data_4028861
loop_
_publ_author_name
'Naoki Kise'
'Yusuke Kawano'
'Toshihiko Sakurai'

_publ_section_title
;
 Reductive Coupling of Phthalimides with Ketones and Aldehydes by
 Low-Valent Titanium: One-Pot Synthesis of Alkylideneisoindolin-1-ones
;
_journal_name_full 'Journal of Organic Chemistry'
_journal_page_first 12453
_journal_page_last 12459
_journal_paper_doi 10.1021/jo402125u
_journal_volume 78
_journal_year 2013
_chemical_formula_moiety 'C15 H19 N O3'
_chemical_formula_sum 'C15 H19 N O3'
_chemical_formula_weight 261.31
_chemical_melting_point 448
_chemical_name_systematic
; 
3-hydroxy-3-(1-hydroxycyclohexyl)-2-methylisoindolin-1-one 
;
_space_group_IT_number 14
_symmetry_cell_setting monoclinic
_symmetry_space_group_name_Hall '-P 2yab'
_symmetry_space_group_name_H-M 'P 1 21/a 1'
_atom_sites_solution_hydrogens geom
_atom_sites_solution_primary direct
_atom_sites_solution_secondary difmap
_audit_creation_method SHELXL-97
_cell_angle_alpha 90.00
_cell_angle_beta 99.082(9)
_cell_angle_gamma 90.00
_cell_formula_units_Z 4
_cell_length_a 11.830(2)
_cell_length_b 8.916(2)
_cell_length_c 12.804(2)
_cell_measurement_temperature 298(2)
_cell_volume 1333.6(4)
_computing_cell_refinement PROCESS-AUTO
_computing_data_collection PROCESS-AUTO
_computing_data_reduction PROCESS-AUTO
_computing_publication_material yadokari-XG
_computing_structure_refinement 'SHELXL-97 (Sheldrick, 1997)'
_computing_structure_solution 'SHELXS-97 (Sheldrick, 1990)'
_diffrn_ambient_temperature 298(2)
_diffrn_detector_area_resol_mean 10.00
_diffrn_measured_fraction_theta_full 0.994
_diffrn_measured_fraction_theta_max 0.994
_diffrn_measurement_device_type 'Rigaku RAXIS-RAPID'
_diffrn_measurement_method \w
_diffrn_radiation_monochromator graphite
_diffrn_radiation_source 'fine-focus sealed tube'
_diffrn_radiation_type MoK\a
_diffrn_radiation_wavelength 0.71075
_diffrn_reflns_av_R_equivalents 0.0239
_diffrn_reflns_av_sigmaI/netI 0.0170
_diffrn_reflns_limit_h_max 15
_diffrn_reflns_limit_h_min -15
_diffrn_reflns_limit_k_max 11
_diffrn_reflns_limit_k_min -11
_diffrn_reflns_limit_l_max 16
_diffrn_reflns_limit_l_min -16
_diffrn_reflns_number 12338
_diffrn_reflns_theta_full 27.30
_diffrn_reflns_theta_max 27.30
_diffrn_reflns_theta_min 3.22
_exptl_absorpt_coefficient_mu 0.090
_exptl_absorpt_correction_T_max 0.9734
_exptl_absorpt_correction_T_min 0.9562
_exptl_absorpt_correction_type multi-scan
_exptl_absorpt_process_details
;
    Higashi, T. (1995). Program for Absorption Correction.
    Rigaku Corporation, Tokyo, Japan.
;
_exptl_crystal_colour colorless
_exptl_crystal_density_diffrn 1.302
_exptl_crystal_description block
_exptl_crystal_F_000 560
_exptl_crystal_size_max 0.50
_exptl_crystal_size_mid 0.40
_exptl_crystal_size_min 0.30
_refine_diff_density_max 0.228
_refine_diff_density_min -0.171
_refine_diff_density_rms 0.031
_refine_ls_extinction_method none
_refine_ls_goodness_of_fit_ref 1.054
_refine_ls_hydrogen_treatment refall
_refine_ls_matrix_type full
_refine_ls_number_parameters 175
_refine_ls_number_reflns 2988
_refine_ls_number_restraints 0
_refine_ls_restrained_S_all 1.054
_refine_ls_R_factor_all 0.0525
_refine_ls_R_factor_gt 0.0389
_refine_ls_shift/su_max 0.000
_refine_ls_shift/su_mean 0.000
_refine_ls_structure_factor_coef Fsqd
_refine_ls_weighting_details 'calc w=1/[\s^2^(Fo^2^)+(0.0512P)^2^+0.2401P] where P=(Fo^2^+2Fc^2^)/3'
_refine_ls_weighting_scheme calc
_refine_ls_wR_factor_gt 0.0972
_refine_ls_wR_factor_ref 0.1037
_reflns_number_gt 2367
_reflns_number_total 2988
_reflns_threshold_expression >2sigma(I)
_cod_data_source_file jo402125u_si_002.cif
_cod_data_source_block 3d
_cod_original_cell_volume 1333.6(5)
_cod_original_sg_symbol_H-M 'P 21/a'
_cod_database_code 4028861

loop_
_symmetry_equiv_pos_as_xyz
'x, y, z'
'-x+1/2, y+1/2, -z'
'-x, -y, -z'
'x-1/2, -y-1/2, z'

loop_
_atom_site_label
_atom_site_type_symbol
_atom_site_fract_x
_atom_site_fract_y
_atom_site_fract_z
_atom_site_U_iso_or_equiv
_atom_site_adp_type
_atom_site_occupancy
_atom_site_symmetry_multiplicity
_atom_site_calc_flag
_atom_site_refinement_flags
C1 C -0.08916(10) 0.43076(15) 0.08761(9) 0.0380(3) Uani 1 1 d .
O1 O -0.17652(8) 0.40088(12) 0.02410(8) 0.0535(3) Uani 1 1 d .
N1 N 0.00322(9) 0.34059(12) 0.11253(8) 0.0372(2) Uani 1 1 d .
C2 C 0.00935(15) 0.19144(16) 0.06675(11) 0.0528(4) Uani 1 1 d .
H1 H -0.0139 0.1178 0.1138 0.079 Uiso 1 1 calc R
H2 H 0.0865 0.1715 0.0563 0.079 Uiso 1 1 calc R
H3 H -0.0406 0.1869 0.0000 0.079 Uiso 1 1 calc R
C3 C 0.09627(9) 0.40868(13) 0.18907(9) 0.0311(3) Uani 1 1 d .
O2 O 0.20161(7) 0.40715(10) 0.15031(7) 0.0393(2) Uani 1 1 d .
H4 H 0.1963 0.4588 0.0968 0.059 Uiso 1 1 calc R
C4 C 0.11932(10) 0.31675(13) 0.29452(9) 0.0325(3) Uani 1 1 d .
O3 O 0.17017(9) 0.17650(10) 0.27265(8) 0.0484(3) Uani 1 1 d .
H5 H 0.2195 0.1912 0.2354 0.073 Uiso 1 1 calc R
C5 C 0.20101(11) 0.40048(16) 0.37958(10) 0.0418(3) Uani 1 1 d .
H6 H 0.2729 0.4184 0.3542 0.050 Uiso 1 1 calc R
H7 H 0.1681 0.4971 0.3925 0.050 Uiso 1 1 calc R
C6 C 0.22405(12) 0.31244(19) 0.48303(11) 0.0528(4) Uani 1 1 d .
H8 H 0.2636 0.2199 0.4720 0.063 Uiso 1 1 calc R
H9 H 0.2729 0.3709 0.5359 0.063 Uiso 1 1 calc R
C7 C 0.11216(13) 0.2766(2) 0.52245(11) 0.0602(4) Uani 1 1 d .
H10 H 0.1280 0.2168 0.5863 0.072 Uiso 1 1 calc R
H11 H 0.0762 0.3692 0.5397 0.072 Uiso 1 1 calc R
C8 C 0.03114(12) 0.19167(19) 0.43941(12) 0.0531(4) Uani 1 1 d .
H12 H -0.0406 0.1744 0.4651 0.064 Uiso 1 1 calc R
H13 H 0.0641 0.0948 0.4272 0.064 Uiso 1 1 calc R
C9 C 0.00810(10) 0.27849(16) 0.33527(10) 0.0411(3) Uani 1 1 d .
H14 H -0.0402 0.2188 0.2828 0.049 Uiso 1 1 calc R
H15 H -0.0325 0.3704 0.3458 0.049 Uiso 1 1 calc R
C10 C 0.04841(9) 0.56525(13) 0.20008(9) 0.0307(2) Uani 1 1 d .
C11 C 0.09982(11) 0.69241(14) 0.24823(9) 0.0367(3) Uani 1 1 d .
H16 H 0.1757 0.6906 0.2812 0.044 Uiso 1 1 calc R
C12 C 0.03504(13) 0.82309(15) 0.24600(11) 0.0449(3) Uani 1 1 d .
H17 H 0.0684 0.9096 0.2777 0.054 Uiso 1 1 calc R
C13 C -0.07871(13) 0.82664(16) 0.19727(11) 0.0474(3) Uani 1 1 d .
H18 H -0.1213 0.9138 0.1999 0.057 Uiso 1 1 calc R
C14 C -0.12912(11) 0.70207(16) 0.14504(11) 0.0445(3) Uani 1 1 d .
H19 H -0.2044 0.7047 0.1104 0.053 Uiso 1 1 calc R
C15 C -0.06332(10) 0.57285(14) 0.14614(9) 0.0344(3) Uani 1 1 d .

loop_
_atom_site_aniso_label
_atom_site_aniso_U_11
_atom_site_aniso_U_22
_atom_site_aniso_U_33
_atom_site_aniso_U_23
_atom_site_aniso_U_13
_atom_site_aniso_U_12
C1 0.0371(6) 0.0430(7) 0.0320(6) 0.0088(5) 0.0000(5) -0.0104(5)
O1 0.0461(5) 0.0613(7) 0.0467(5) 0.0090(5) -0.0123(4) -0.0204(5)
N1 0.0449(6) 0.0319(5) 0.0324(5) -0.0003(4) -0.0010(4) -0.0065(4)
C2 0.0793(10) 0.0356(7) 0.0425(7) -0.0068(6) 0.0061(7) -0.0116(7)
C3 0.0309(5) 0.0306(6) 0.0310(5) 0.0008(4) 0.0024(5) -0.0021(4)
O2 0.0381(5) 0.0429(5) 0.0385(5) 0.0067(4) 0.0109(4) 0.0030(4)
C4 0.0327(6) 0.0299(6) 0.0344(6) 0.0048(5) 0.0038(5) 0.0029(4)
O3 0.0584(6) 0.0352(5) 0.0538(6) 0.0089(4) 0.0161(5) 0.0125(4)
C5 0.0385(6) 0.0466(7) 0.0371(6) 0.0089(5) -0.0037(5) -0.0038(6)
C6 0.0450(8) 0.0688(10) 0.0405(7) 0.0156(7) -0.0060(6) -0.0021(7)
C7 0.0570(9) 0.0870(12) 0.0362(7) 0.0172(7) 0.0060(7) 0.0050(8)
C8 0.0422(7) 0.0683(10) 0.0503(8) 0.0210(7) 0.0120(6) -0.0014(7)
C9 0.0341(6) 0.0489(8) 0.0395(6) 0.0079(6) 0.0038(5) -0.0025(5)
C10 0.0325(6) 0.0300(6) 0.0290(5) 0.0038(4) 0.0031(4) -0.0007(4)
C11 0.0393(6) 0.0342(6) 0.0350(6) 0.0009(5) 0.0005(5) -0.0032(5)
C12 0.0633(9) 0.0309(7) 0.0406(7) -0.0010(5) 0.0091(6) 0.0000(6)
C13 0.0567(8) 0.0395(7) 0.0482(7) 0.0088(6) 0.0151(7) 0.0156(6)
C14 0.0371(6) 0.0512(8) 0.0450(7) 0.0131(6) 0.0057(5) 0.0093(6)
C15 0.0321(6) 0.0381(7) 0.0321(6) 0.0078(5) 0.0021(5) -0.0021(5)

loop_
_atom_type_symbol
_atom_type_description
_atom_type_scat_dispersion_real
_atom_type_scat_dispersion_imag
_atom_type_scat_source
C C 0.0033 0.0016 'International Tables Vol C Tables 4.2.6.8 and 6.1.1.4'
H H 0.0000 0.0000 'International Tables Vol C Tables 4.2.6.8 and 6.1.1.4'
N N 0.0061 0.0033 'International Tables Vol C Tables 4.2.6.8 and 6.1.1.4'
O O 0.0106 0.0060 'International Tables Vol C Tables 4.2.6.8 and 6.1.1.4'

loop_
_geom_angle_atom_site_label_1
_geom_angle_atom_site_label_2
_geom_angle_atom_site_label_3
_geom_angle
O1 C1 N1 125.86(13)
O1 C1 C15 126.94(12)
N1 C1 C15 107.13(10)
C1 N1 C2 122.40(11)
C1 N1 C3 113.58(10)
C2 N1 C3 124.01(11)
N1 C2 H1 109.5
N1 C2 H2 109.5
H1 C2 H2 109.5
N1 C2 H3 109.5
H1 C2 H3 109.5
H2 C2 H3 109.5
O2 C3 N1 111.58(9)
O2 C3 C10 113.79(9)
N1 C3 C10 100.86(9)
O2 C3 C4 104.76(9)
N1 C3 C4 111.44(9)
C10 C3 C4 114.65(10)
C3 O2 H4 109.5
O3 C4 C9 106.40(10)
O3 C4 C5 109.08(10)
C9 C4 C5 110.27(10)
O3 C4 C3 108.02(9)
C9 C4 C3 111.65(9)
C5 C4 C3 111.25(10)
C4 O3 H5 109.5
C6 C5 C4 111.88(11)
C6 C5 H6 109.2
C4 C5 H6 109.2
C6 C5 H7 109.2
C4 C5 H7 109.2
H6 C5 H7 107.9
C7 C6 C5 110.47(11)
C7 C6 H8 109.6
C5 C6 H8 109.6
C7 C6 H9 109.6
C5 C6 H9 109.6
H8 C6 H9 108.1
C8 C7 C6 111.00(12)
C8 C7 H10 109.4
C6 C7 H10 109.4
C8 C7 H11 109.4
C6 C7 H11 109.4
H10 C7 H11 108.0
C7 C8 C9 111.37(13)
C7 C8 H12 109.4
C9 C8 H12 109.4
C7 C8 H13 109.4
C9 C8 H13 109.4
H12 C8 H13 108.0
C4 C9 C8 111.48(10)
C4 C9 H14 109.3
C8 C9 H14 109.3
C4 C9 H15 109.3
C8 C9 H15 109.3
H14 C9 H15 108.0
C11 C10 C15 119.78(11)
C11 C10 C3 130.46(10)
C15 C10 C3 109.67(10)
C10 C11 C12 118.32(12)
C10 C11 H16 120.8
C12 C11 H16 120.8
C13 C12 C11 121.23(12)
C13 C12 H17 119.4
C11 C12 H17 119.4
C14 C13 C12 120.77(12)
C14 C13 H18 119.6
C12 C13 H18 119.6
C13 C14 C15 117.59(12)
C13 C14 H19 121.2
C15 C14 H19 121.2
C14 C15 C10 122.12(12)
C14 C15 C1 129.38(12)
C10 C15 C1 108.28(10)

loop_
_geom_bond_atom_site_label_1
_geom_bond_atom_site_label_2
_geom_bond_distance
C1 O1 1.2390(15)
C1 N1 1.3536(17)
C1 C15 1.4791(18)
N1 C2 1.4597(17)
N1 C3 1.4833(15)
C2 H1 0.9600
C2 H2 0.9600
C2 H3 0.9600
C3 O2 1.4124(14)
C3 C10 1.5214(16)
C3 C4 1.5662(16)
O2 H4 0.8200
C4 O3 1.4342(14)
C4 C9 1.5286(17)
C4 C5 1.5314(17)
O3 H5 0.8200
C5 C6 1.5268(18)
C5 H6 0.9700
C5 H7 0.9700
C6 C7 1.523(2)
C6 H8 0.9700
C6 H9 0.9700
C7 C8 1.517(2)
C7 H10 0.9700
C7 H11 0.9700
C8 C9 1.5286(18)
C8 H12 0.9700
C8 H13 0.9700
C9 H14 0.9700
C9 H15 0.9700
C10 C11 1.3845(17)
C10 C15 1.3930(16)
C11 C12 1.3923(18)
C11 H16 0.9300
C12 C13 1.391(2)
C12 H17 0.9300
C13 C14 1.382(2)
C13 H18 0.9300
C14 C15 1.3893(18)
C14 H19 0.9300

loop_
_geom_torsion_atom_site_label_1
_geom_torsion_atom_site_label_2
_geom_torsion_atom_site_label_3
_geom_torsion_atom_site_label_4
_geom_torsion
O1 C1 N1 C2 -1.08(19)
C15 C1 N1 C2 -178.34(11)
O1 C1 N1 C3 178.38(11)
C15 C1 N1 C3 1.12(13)
C1 N1 C3 O2 -125.93(10)
C2 N1 C3 O2 53.52(15)
C1 N1 C3 C10 -4.75(12)
C2 N1 C3 C10 174.70(11)
C1 N1 C3 C4 117.36(11)
C2 N1 C3 C4 -63.19(14)
O2 C3 C4 O3 -51.19(12)
N1 C3 C4 O3 69.61(12)
C10 C3 C4 O3 -176.63(9)
O2 C3 C4 C9 -167.84(10)
N1 C3 C4 C9 -47.04(13)
C10 C3 C4 C9 66.72(13)
O2 C3 C4 C5 68.50(12)
N1 C3 C4 C5 -170.70(10)
C10 C3 C4 C5 -56.94(13)
O3 C4 C5 C6 -61.12(14)
C9 C4 C5 C6 55.38(15)
C3 C4 C5 C6 179.83(11)
C4 C5 C6 C7 -56.43(17)
C5 C6 C7 C8 56.46(19)
C6 C7 C8 C9 -56.39(18)
O3 C4 C9 C8 63.59(14)
C5 C4 C9 C8 -54.57(15)
C3 C4 C9 C8 -178.79(11)
C7 C8 C9 C4 55.71(17)
O2 C3 C10 C11 -50.02(17)
N1 C3 C10 C11 -169.62(12)
C4 C3 C10 C11 70.54(16)
O2 C3 C10 C15 126.39(10)
N1 C3 C10 C15 6.79(12)
C4 C3 C10 C15 -113.04(11)
C15 C10 C11 C12 3.54(18)
C3 C10 C11 C12 179.65(11)
C10 C11 C12 C13 0.33(19)
C11 C12 C13 C14 -3.2(2)
C12 C13 C14 C15 2.04(19)
C13 C14 C15 C10 1.91(18)
C13 C14 C15 C1 -172.02(12)
C11 C10 C15 C14 -4.77(18)
C3 C10 C15 C14 178.37(11)
C11 C10 C15 C1 170.29(10)
C3 C10 C15 C1 -6.57(13)
O1 C1 C15 C14 0.8(2)
N1 C1 C15 C14 178.06(12)
O1 C1 C15 C10 -173.74(12)
N1 C1 C15 C10 3.48(13)
